data_6000733
loop_
_publ_author_name
'Guillou, N.'
'Ferey, G.'

_publ_section_title
;
 Hydrothermal synthesis and structural characterization of two layered
 diamine pentamolybdates: (C2H10N2) [Mo5O16] and (C4H12N2) [Mo5O16]
;
_journal_name_full 'Journal of Solid State Chemistry'
_journal_page_first 240
_journal_page_last 246
_journal_paper_doi 10.1006/jssc.1999.8244
_journal_volume 147
_journal_year 1999
_chemical_formula_sum 'C2 H10 Mo5 N2 O16'
_chemical_formula_weight 797.80
_space_group_IT_number 13
_space_group_name_Hall '-P 2yac'
_space_group_name_H-M_alt 'P 1 2/n 1'
_cell_angle_alpha 90.000
_cell_angle_beta 116.321(6)
_cell_angle_gamma 90.000
_cell_formula_units_Z 2
_cell_length_a 15.801(1)
_cell_length_b 5.5878(4)
_cell_length_c 9.3743(7)
_cell_measurement_radiation CuK\a
_cell_volume 741.90(7)
_diffrn_radiation_wavelength 1.5418
_exptl_crystal_density_diffrn 3.571
_exptl_crystal_density_meas 3.608(5)
_refine_ls_number_parameters 39
_refine_ls_number_reflns 1531
_cod_depositor_comments
;
  Fixing apparently mistyped Z coordinate for C atom into

    C 0.2981(9) -0.448(3) -0.747(3)

  instead of

    C 0.2981(9) -0.448(3) 0.747(3)

  The old structure resulted in too short distances ("bumps") between
  C and Mo(1) atoms, as well as lacked ethanol moiety, which is described
  as present in the original publication. The geometry of the ethanol
  moiety seems to conform to already observed instances in the COD.

  Andrius Merkys
  2016-01-28
;
_cod_struct_determination_method 'powder diffraction'
_cod_database_code 6000733

loop_
_space_group_symop_operation_xyz
x,y,z
-x+1/2,y,-z+1/2
-x,-y,-z
x-1/2,-y,z-1/2

loop_
_atom_site_label
_atom_site_fract_x
_atom_site_fract_y
_atom_site_fract_z
Mo(1) 0.2500 0.642(1) -0.2500
Mo(2) 0.4266(3) 0.1673(8) 0.0508(4)
Mo(3) 0.3954(3) 0.2861(8) -0.3094(4)
O(1) 0.332(2) -0.175(5) -0.113(2)
O(2) 0.353(2) 0.311(5) -0.113(2)
O(3) 0.507(2) 0.381(4) 0.160(3)
O(4) 0.297(2) 0.551(5) -0.395(3)
O(5) 0.487(2) 0.139(4) -0.120(2)
O(6) 0.317(2) 0.077(5) -0.408(3)
O(7) 0.376(2) 0.123(4) 0.162(2)
O(8) 0.539(2) -0.315(5) -0.583(2)
N 0.349(1) -0.236(4) -0.641(2)
C 0.2981(9) -0.448(3) -0.747(3)
